data_2212743
loop_
_publ_author_name
'H\"okelek, Tuncer'
'Necefo\(glu, Hacali'

_publ_section_title
;
 Tetraaquabis[4-(dimethylamino)benzoato-\k<i>O</i>]manganese(II)
 dihydrate
;
_journal_coeditor_code XU2210
_journal_issue 3
_journal_name_full 'Acta Crystallographica Section E'
_journal_page_first m821
_journal_page_last m823
_journal_paper_doi 10.1107/S1600536807007799
_journal_volume 63
_journal_year 2007
_chemical_formula_iupac '[Mn (C9 H10 N O2)2 (H2 O)4] , 2H2 O'
_chemical_formula_moiety 'C18 H28 Mn N2 O8 , 2H2 O'
_chemical_formula_sum 'C18 H32 Mn N2 O10'
_chemical_formula_weight 491.40
_chemical_name_systematic
;
Tetraaquabis[4-(dimethylamino)benzoato-\kO]manganese(II) dihydrate
;
_space_group_IT_number 61
_symmetry_cell_setting orthorhombic
_symmetry_space_group_name_Hall '-P 2ac 2ab'
_symmetry_space_group_name_H-M 'P b c a'
_atom_sites_solution_hydrogens geom
_atom_sites_solution_primary direct
_atom_sites_solution_secondary difmap
_audit_creation_method SHELXL97
_cell_angle_alpha 90.00
_cell_angle_beta 90.00
_cell_angle_gamma 90.00
_cell_formula_units_Z 4
_cell_length_a 7.2047(13)
_cell_length_b 26.101(4)
_cell_length_c 12.141(2)
_cell_measurement_reflns_used 25
_cell_measurement_temperature 294(2)
_cell_measurement_theta_max 26.3
_cell_measurement_theta_min 2.6
_cell_volume 2283.1(7)
_computing_cell_refinement 'CAD-4 EXPRESS'
_computing_data_collection 'CAD-4 EXPRESS (Enraf--Nonius, 1994)'
_computing_data_reduction 'XCAD4 (Harms & Wocadlo, 1995)'
_computing_molecular_graphics 'ORTEP-3 for Windows (Farrugia, 1997)'
_computing_publication_material 'WinGX (Farrugia, 1999)'
_computing_structure_refinement 'SHELXL97 (Sheldrick, 1997)'
_computing_structure_solution 'SHELXS97 (Sheldrick, 1997)'
_diffrn_ambient_temperature 294(2)
_diffrn_measured_fraction_theta_full 0.96
_diffrn_measured_fraction_theta_max 0.96
_diffrn_measurement_device_type 'Enraf--Nonius Turbo-CAD-4'
_diffrn_measurement_method 'non-profiled \w'
_diffrn_radiation_monochromator graphite
_diffrn_radiation_source 'fine-focus sealed tube'
_diffrn_radiation_type CuK\a
_diffrn_radiation_wavelength 1.54184
_diffrn_reflns_av_R_equivalents 0.000
_diffrn_reflns_av_sigmaI/netI 0.052
_diffrn_reflns_limit_h_max 8
_diffrn_reflns_limit_h_min 0
_diffrn_reflns_limit_k_max 0
_diffrn_reflns_limit_k_min -32
_diffrn_reflns_limit_l_max 15
_diffrn_reflns_limit_l_min 0
_diffrn_reflns_number 2228
_diffrn_reflns_theta_full 74.1
_diffrn_reflns_theta_max 74.1
_diffrn_reflns_theta_min 3.3
_diffrn_standards_decay_% 1
_diffrn_standards_interval_time 120
_diffrn_standards_number 3
_exptl_absorpt_coefficient_mu 5.190
_exptl_absorpt_correction_T_max 0.271
_exptl_absorpt_correction_T_min 0.261
_exptl_absorpt_correction_type psi-scan
_exptl_absorpt_process_details '(North <i>et al.</i>,  1968)'
_exptl_crystal_colour pink
_exptl_crystal_density_diffrn 1.430
_exptl_crystal_density_method 'not measured'
_exptl_crystal_description prism
_exptl_crystal_F_000 1036
_exptl_crystal_size_max 0.35
_exptl_crystal_size_mid 0.25
_exptl_crystal_size_min 0.25
_refine_diff_density_max 0.33
_refine_diff_density_min -0.59
_refine_ls_extinction_method none
_refine_ls_goodness_of_fit_ref 1.094
_refine_ls_hydrogen_treatment mixed
_refine_ls_matrix_type full
_refine_ls_number_parameters 168
_refine_ls_number_reflns 2228
_refine_ls_number_restraints 12
_refine_ls_restrained_S_all 1.259
_refine_ls_R_factor_all 0.1065
_refine_ls_R_factor_gt 0.0568
_refine_ls_shift/su_max 0.000
_refine_ls_shift/su_mean 0.000
_refine_ls_structure_factor_coef Fsqd
_refine_ls_weighting_details 'calc w = 1/[\s^2^(Fo^2^)+(0.0817P)^2^+2.0253P] where P=(Fo^2^+2Fc^2^)/3'
_refine_ls_weighting_scheme calc
_refine_ls_wR_factor_gt 0.1526
_refine_ls_wR_factor_ref 0.1763
_reflns_number_gt 1438
_reflns_number_total 2228
_reflns_threshold_expression I>2\s(I)
_cod_data_source_file xu2210.cif
_cod_data_source_block I
_cod_database_code 2212743
_cod_database_fobs_code 2212743

loop_
_symmetry_equiv_pos_as_xyz
'x, y, z'
'-x+1/2, -y, z+1/2'
'x+1/2, -y+1/2, -z'
'-x, y+1/2, -z+1/2'
'-x, -y, -z'
'x-1/2, y, -z-1/2'
'-x-1/2, y-1/2, z'
'x, -y-1/2, z-1/2'

loop_
_atom_site_type_symbol
_atom_site_label
_atom_site_fract_x
_atom_site_fract_y
_atom_site_fract_z
_atom_site_U_iso_or_equiv
_atom_site_adp_type
_atom_site_calc_flag
_atom_site_refinement_flags
_atom_site_occupancy
Mn Mn 0.5000 0.5000 0.5000 0.0350(3) Uani d S 1
O O1 0.2580(5) 0.54859(13) 0.5222(3) 0.0419(8) Uani d . 1
O O2 0.0570(5) 0.55012(14) 0.6609(3) 0.0447(9) Uani d . 1
O O3 0.6578(5) 0.54398(15) 0.6216(3) 0.0486(10) Uani d D 1
H H31 0.620(8) 0.550(2) 0.695(3) 0.08(2) Uiso d D 1
H H32 0.782(4) 0.553(3) 0.619(6) 0.12(3) Uiso d D 1
O O4 0.3975(5) 0.44739(14) 0.6269(3) 0.0443(9) Uani d D 1
H H41 0.421(11) 0.457(4) 0.699(3) 0.14(4) Uiso d D 1
H H42 0.269(4) 0.440(3) 0.624(5) 0.09(2) Uiso d D 1
O O5 0.0110(5) 0.44920(15) 0.6551(3) 0.0485(9) Uani d D 1
H H51 -0.080(7) 0.440(2) 0.605(5) 0.08(2) Uiso d D 1
H H52 0.024(7) 0.4845(9) 0.648(5) 0.051(17) Uiso d D 1
N N1 0.2442(6) 0.78860(16) 0.6296(4) 0.0471(11) Uani d . 1
C C1 0.1715(6) 0.57249(19) 0.5970(4) 0.0360(11) Uani d . 1
C C2 0.1969(6) 0.62818(18) 0.6085(4) 0.0341(10) Uani d . 1
C C3 0.1060(6) 0.6561(2) 0.6903(4) 0.0396(11) Uani d . 1
H H3 0.0311 0.6388 0.7404 0.048 Uiso calc R 1
C C4 0.1232(7) 0.7080(2) 0.6994(4) 0.0415(12) Uani d . 1
H H4 0.0625 0.7249 0.7563 0.050 Uiso calc R 1
C C5 0.2316(6) 0.73632(18) 0.6242(4) 0.0364(11) Uani d . 1
C C6 0.3278(7) 0.7079(2) 0.5429(5) 0.0403(12) Uani d . 1
H H6 0.4040 0.7250 0.4931 0.048 Uiso calc R 1
C C7 0.3106(6) 0.6553(2) 0.5361(4) 0.0390(11) Uani d . 1
H H7 0.3762 0.6376 0.4822 0.047 Uiso calc R 1
C C8 0.3252(9) 0.8182(2) 0.5413(6) 0.0570(15) Uani d . 1
H H8A 0.4545 0.8099 0.5346 0.086 Uiso calc R 1
H H8B 0.3121 0.8541 0.5571 0.086 Uiso calc R 1
H H8C 0.2628 0.8103 0.4735 0.086 Uiso calc R 1
C C9 0.1468(8) 0.8165(2) 0.7152(5) 0.0569(15) Uani d . 1
H H9A 0.0154 0.8119 0.7062 0.085 Uiso calc R 1
H H9B 0.1765 0.8522 0.7101 0.085 Uiso calc R 1
H H9C 0.1839 0.8037 0.7860 0.085 Uiso calc R 1

loop_
_atom_site_aniso_label
_atom_site_aniso_U_11
_atom_site_aniso_U_22
_atom_site_aniso_U_33
_atom_site_aniso_U_12
_atom_site_aniso_U_13
_atom_site_aniso_U_23
Mn 0.0276(5) 0.0369(5) 0.0405(5) -0.0002(5) 0.0007(5) -0.0010(5)
O1 0.0321(17) 0.0446(18) 0.049(2) 0.0066(15) 0.0035(15) -0.0045(15)
O2 0.0356(18) 0.050(2) 0.048(2) -0.0082(15) 0.0075(16) 0.0016(17)
O3 0.0327(19) 0.064(3) 0.050(2) -0.0074(18) 0.0008(17) -0.0163(19)
O4 0.036(2) 0.050(2) 0.047(2) -0.0065(17) 0.0040(16) 0.0080(18)
O5 0.0382(19) 0.052(2) 0.055(2) -0.0056(19) -0.0047(19) -0.0015(18)
N1 0.043(2) 0.041(2) 0.057(3) 0.000(2) 0.014(2) -0.004(2)
C1 0.027(2) 0.045(3) 0.036(3) 0.001(2) -0.004(2) 0.003(2)
C2 0.022(2) 0.042(3) 0.038(2) 0.0036(18) 0.001(2) 0.000(2)
C3 0.029(2) 0.049(3) 0.042(3) 0.000(2) 0.010(2) 0.004(2)
C4 0.033(2) 0.047(3) 0.044(3) 0.001(2) 0.009(2) -0.006(2)
C5 0.023(2) 0.043(3) 0.044(3) -0.0002(19) 0.0005(19) 0.002(2)
C6 0.028(2) 0.048(3) 0.045(3) -0.005(2) 0.008(2) 0.003(2)
C7 0.027(2) 0.048(3) 0.043(3) 0.002(2) 0.007(2) -0.001(2)
C8 0.049(3) 0.043(3) 0.079(4) -0.005(3) 0.015(3) 0.004(3)
C9 0.053(3) 0.053(3) 0.064(4) 0.004(3) 0.013(3) -0.010(3)

loop_
_atom_type_symbol
_atom_type_description
_atom_type_scat_dispersion_real
_atom_type_scat_dispersion_imag
_atom_type_scat_source
C C 0.0030 0.0020 'International Tables Vol C Tables 4.2.6.8 and 6.1.1.4'
H H 0.0000 0.0000 'International Tables Vol C Tables 4.2.6.8 and 6.1.1.4'
Mn Mn 0.3370 0.7280 'International Tables Vol C Tables 4.2.6.8 and 6.1.1.4'
N N 0.0060 0.0030 'International Tables Vol C Tables 4.2.6.8 and 6.1.1.4'
O O 0.0110 0.0060 'International Tables Vol C Tables 4.2.6.8 and 6.1.1.4'

loop_
_geom_angle_atom_site_label_1
_geom_angle_atom_site_label_2
_geom_angle_atom_site_label_3
_geom_angle_site_symmetry_1
_geom_angle_site_symmetry_3
_geom_angle
_geom_angle_publ_flag
O1 Mn O1 5_666 . 180.0000(10) ?
O1 Mn O3 5_666 . 88.46(14) ?
O1 Mn O3 . . 91.54(14) yes
O1 Mn O3 5_666 5_666 91.54(14) ?
O1 Mn O3 . 5_666 88.46(14) yes
O3 Mn O3 . 5_666 180.00(18) ?
O1 Mn O4 5_666 . 89.53(13) ?
O1 Mn O4 . . 90.47(13) yes
O3 Mn O4 . . 91.70(16) ?
O3 Mn O4 5_666 . 88.30(16) ?
O1 Mn O4 5_666 5_666 90.47(13) ?
O1 Mn O4 . 5_666 89.53(13) yes
O3 Mn O4 . 5_666 88.30(16) yes
O3 Mn O4 5_666 5_666 91.70(16) yes
O4 Mn O4 . 5_666 180.00(15) ?
C5 N1 C8 . . 121.6(4) ?
C5 N1 C9 . . 120.2(4) ?
C8 N1 C9 . . 117.3(5) ?
C1 O1 Mn . . 140.5(3) ?
Mn O3 H32 . . 128(4) ?
Mn O3 H31 . . 125(4) ?
H32 O3 H31 . . 106(4) ?
Mn O4 H42 . . 115(4) ?
Mn O4 H41 . . 116(6) ?
H42 O4 H41 . . 106(4) ?
H52 O5 H51 . . 106(4) ?
O1 C1 O2 . . 122.0(5) ?
O1 C1 C2 . . 119.6(4) ?
O2 C1 C2 . . 118.3(4) ?
C7 C2 C3 . . 117.3(5) ?
C7 C2 C1 . . 120.9(4) ?
C3 C2 C1 . . 121.7(4) ?
C4 C3 C2 . . 122.3(5) ?
C4 C3 H3 . . 118.9 ?
C2 C3 H3 . . 118.9 ?
C3 C4 C5 . . 121.2(5) ?
C3 C4 H4 . . 119.4 ?
C5 C4 H4 . . 119.4 ?
N1 C5 C4 . . 121.9(5) ?
N1 C5 C6 . . 121.6(4) ?
C4 C5 C6 . . 116.5(4) ?
C7 C6 C5 . . 121.2(5) ?
C7 C6 H6 . . 119.4 ?
C5 C6 H6 . . 119.4 ?
C6 C7 C2 . . 121.3(5) ?
C6 C7 H7 . . 119.3 ?
C2 C7 H7 . . 119.3 ?
N1 C8 H8A . . 109.5 ?
N1 C8 H8B . . 109.5 ?
H8A C8 H8B . . 109.5 ?
N1 C8 H8C . . 109.5 ?
H8A C8 H8C . . 109.5 ?
H8B C8 H8C . . 109.5 ?
N1 C9 H9A . . 109.5 ?
N1 C9 H9B . . 109.5 ?
H9A C9 H9B . . 109.5 ?
N1 C9 H9C . . 109.5 ?
H9A C9 H9C . . 109.5 ?
H9B C9 H9C . . 109.5 ?

loop_
_geom_bond_atom_site_label_1
_geom_bond_atom_site_label_2
_geom_bond_site_symmetry_2
_geom_bond_distance
_geom_bond_publ_flag
Mn O1 5_666 2.173(3) ?
Mn O1 . 2.173(3) yes
Mn O3 . 2.189(4) yes
Mn O3 5_666 2.189(4) ?
Mn O4 . 2.192(4) yes
Mn O4 5_666 2.192(4) ?
O1 C1 . 1.265(6) yes
O2 C1 . 1.275(6) yes
O3 H32 . 0.92(2) ?
O3 H31 . 0.95(2) ?
O4 H42 . 0.94(2) ?
O4 H41 . 0.93(5) ?
O5 H52 . 0.93(2) ?
O5 H51 . 0.93(5) ?
N1 C5 . 1.369(6) ?
N1 C8 . 1.445(7) ?
N1 C9 . 1.450(6) ?
C1 C2 . 1.472(6) ?
C2 C7 . 1.394(6) ?
C2 C3 . 1.396(6) ?
C3 C4 . 1.362(7) ?
C3 H3 . 0.9300 ?
C4 C5 . 1.412(6) ?
C4 H4 . 0.9300 ?
C5 C6 . 1.416(7) ?
C6 C7 . 1.381(7) ?
C6 H6 . 0.9300 ?
C7 H7 . 0.9300 ?
C8 H8A . 0.9600 ?
C8 H8B . 0.9600 ?
C8 H8C . 0.9600 ?
C9 H9A . 0.9600 ?
C9 H9B . 0.9600 ?
C9 H9C . 0.9600 ?

loop_
_geom_hbond_atom_site_label_D
_geom_hbond_atom_site_label_H
_geom_hbond_atom_site_label_A
_geom_hbond_site_symmetry_A
_geom_hbond_distance_DH
_geom_hbond_distance_HA
_geom_hbond_distance_DA
_geom_hbond_angle_DHA
_geom_hbond_publ_flag
O3 H31 O2 6_657 0.94(4) 1.81(4) 2.743(5) 170(5) y
O3 H32 O2 1_655 0.93(4) 2.05(3) 2.920(5) 157(7) y
O4 H41 O5 6_657 0.93(5) 1.90(4) 2.771(5) 156(9) y
O4 H42 O5 . 0.95(3) 1.91(3) 2.806(5) 157(6) y
O5 H51 O1 5_566 0.93(5) 2.03(6) 2.897(5) 155(5) y
O5 H52 O2 . 0.93(2) 1.74(2) 2.656(5) 169(6) y

loop_
_geom_torsion_atom_site_label_1
_geom_torsion_atom_site_label_2
_geom_torsion_atom_site_label_3
_geom_torsion_atom_site_label_4
_geom_torsion_site_symmetry_1
_geom_torsion
O3 Mn O1 C1 . -37.0(5)
O3 Mn O1 C1 5_666 143.0(5)
O4 Mn O1 C1 . 54.7(5)
O4 Mn O1 C1 5_666 -125.3(5)
Mn O1 C1 O2 . -81.3(6)
Mn O1 C1 C2 . 101.2(6)
O1 C1 C2 C7 . 1.9(7)
O2 C1 C2 C7 . -175.6(4)
O1 C1 C2 C3 . -179.4(4)
O2 C1 C2 C3 . 3.1(7)
C7 C2 C3 C4 . 1.1(7)
C1 C2 C3 C4 . -177.7(5)
C2 C3 C4 C5 . 1.5(8)
C8 N1 C5 C4 . -168.1(5)
C9 N1 C5 C4 . 0.8(8)
C8 N1 C5 C6 . 12.3(8)
C9 N1 C5 C6 . -178.8(5)
C3 C4 C5 N1 . 177.3(5)
C3 C4 C5 C6 . -3.0(7)
N1 C5 C6 C7 . -178.3(5)
C4 C5 C6 C7 . 2.1(7)
C5 C6 C7 C2 . 0.5(8)
C3 C2 C7 C6 . -2.1(7)
C1 C2 C7 C6 . 176.7(5)
